data_2218875
loop_
_publ_author_name
'Xu, Wei'
'Lin, Jian-Li'

_publ_section_title <i>catena</i>-Poly[[dichloridocobalt(II)]-\m-1,3-di-4-pyridylpropane-\k^2^<i>N</i>:<i>N</i>']
_journal_coeditor_code BG2192
_journal_issue 8
_journal_name_full 'Acta Crystallographica Section E'
_journal_page_first m1025
_journal_paper_doi 10.1107/S1600536808020862
_journal_volume 64
_journal_year 2008
_chemical_formula_iupac '[Co Cl2 (C13 H14 N2)]'
_chemical_formula_moiety 'C13 H14 Cl2 Co N2'
_chemical_formula_sum 'C13 H14 Cl2 Co N2'
_chemical_formula_weight 328.09
_chemical_name_systematic
;
<i>catena</i>-Poly[[dichloridocobalt(II)]-\m-1,3-di-4-pyridylpropane-
\k^2^<i>N</i>:<i>N</i>']
;
_space_group_IT_number 11
_symmetry_cell_setting monoclinic
_symmetry_space_group_name_Hall '-P 2yb'
_symmetry_space_group_name_H-M 'P 1 21/m 1'
_atom_sites_solution_hydrogens geom
_atom_sites_solution_primary direct
_atom_sites_solution_secondary difmap
_audit_creation_method SHELXL-97
_cell_angle_alpha 90.00
_cell_angle_beta 93.58(3)
_cell_angle_gamma 90.00
_cell_formula_units_Z 2
_cell_length_a 5.1899(10)
_cell_length_b 12.989(3)
_cell_length_c 10.490(2)
_cell_measurement_reflns_used 4916
_cell_measurement_temperature 295(2)
_cell_measurement_theta_max 27.5
_cell_measurement_theta_min 3.1
_cell_volume 705.8(3)
_computing_cell_refinement 'RAPID-AUTO (Rigaku, 1998)'
_computing_data_collection 'RAPID-AUTO (Rigaku, 1998)'
_computing_data_reduction 'CrystalStructure (Rigaku/MSC, 2004)'
_computing_molecular_graphics 'ORTEPII (Johnson, 1976)'
_computing_publication_material 'SHELXL97 (Sheldrick, 2008)'
_computing_structure_refinement 'SHELXL97 (Sheldrick, 2008)'
_computing_structure_solution 'SHELXS97 (Sheldrick, 2008)'
_diffrn_ambient_temperature 295(2)
_diffrn_detector_area_resol_mean 0
_diffrn_measured_fraction_theta_full 0.998
_diffrn_measured_fraction_theta_max 0.998
_diffrn_measurement_device_type 'Rigaku R-AXIS RAPID'
_diffrn_measurement_method \w
_diffrn_radiation_monochromator graphite
_diffrn_radiation_source 'fine-focus sealed tube'
_diffrn_radiation_type MoK\a
_diffrn_radiation_wavelength 0.71073
_diffrn_reflns_av_R_equivalents 0.0571
_diffrn_reflns_av_sigmaI/netI 0.0423
_diffrn_reflns_limit_h_max 6
_diffrn_reflns_limit_h_min -6
_diffrn_reflns_limit_k_max 16
_diffrn_reflns_limit_k_min -16
_diffrn_reflns_limit_l_max 13
_diffrn_reflns_limit_l_min -13
_diffrn_reflns_number 6891
_diffrn_reflns_theta_full 27.45
_diffrn_reflns_theta_max 27.45
_diffrn_reflns_theta_min 3.14
_diffrn_standards_decay_% 0
_diffrn_standards_interval_count image
_diffrn_standards_interval_time 0
_diffrn_standards_number 0
_exptl_absorpt_coefficient_mu 1.577
_exptl_absorpt_correction_T_max 0.813
_exptl_absorpt_correction_T_min 0.628
_exptl_absorpt_correction_type multi-scan
_exptl_absorpt_process_details '(ABSCOR; Higashi, 1995)'
_exptl_crystal_colour purple
_exptl_crystal_density_diffrn 1.544
_exptl_crystal_density_method 'not measured'
_exptl_crystal_description palte
_exptl_crystal_F_000 334
_exptl_crystal_size_max 0.36
_exptl_crystal_size_mid 0.25
_exptl_crystal_size_min 0.13
_refine_diff_density_max 0.555
_refine_diff_density_min -0.316
_refine_ls_extinction_method none
_refine_ls_goodness_of_fit_ref 1.033
_refine_ls_hydrogen_treatment constr
_refine_ls_matrix_type full
_refine_ls_number_parameters 88
_refine_ls_number_reflns 1678
_refine_ls_number_restraints 0
_refine_ls_restrained_S_all 1.033
_refine_ls_R_factor_all 0.0627
_refine_ls_R_factor_gt 0.0434
_refine_ls_shift/su_max 0.000
_refine_ls_shift/su_mean 0.000
_refine_ls_structure_factor_coef Fsqd
_refine_ls_weighting_details 'calc w=1/[\s^2^(Fo^2^)+(0.0331P)^2^+0.5699P] where P=(Fo^2^+2Fc^2^)/3'
_refine_ls_weighting_scheme calc
_refine_ls_wR_factor_gt 0.0906
_refine_ls_wR_factor_ref 0.0984
_reflns_number_gt 1307
_reflns_number_total 1678
_reflns_threshold_expression I>2\s(I)
_cod_data_source_file bg2192.cif
_cod_data_source_block I
_cod_original_sg_symbol_H-M 'P 21/m'
_cod_database_code 2218875
_cod_database_fobs_code 2218875

loop_
_symmetry_equiv_pos_as_xyz
'x, y, z'
'-x, y+1/2, -z'
'-x, -y, -z'
'x, -y-1/2, z'

loop_
_atom_site_type_symbol
_atom_site_label
_atom_site_fract_x
_atom_site_fract_y
_atom_site_fract_z
_atom_site_U_iso_or_equiv
_atom_site_adp_type
_atom_site_calc_flag
_atom_site_refinement_flags
_atom_site_occupancy
Co Co1 0.45224(11) 0.2500 0.72216(5) 0.0469(2) Uani d S 1
Cl Cl1 0.5449(2) 0.2500 0.51643(11) 0.0644(3) Uani d S 1
Cl Cl2 0.7429(2) 0.2500 0.89105(11) 0.0563(3) Uani d S 1
N N1 0.2438(5) 0.38105(17) 0.7418(2) 0.0456(5) Uani d . 1
C C1 -0.1030(6) 0.4919(2) 0.6704(3) 0.0541(8) Uani d . 1
H H1A -0.2369 0.5056 0.6097 0.065 Uiso calc R 1
C C2 0.0502(6) 0.4066(2) 0.6576(3) 0.0543(8) Uani d . 1
H H2A 0.0175 0.3645 0.5867 0.065 Uiso calc R 1
C C3 0.2864(6) 0.4443(2) 0.8422(3) 0.0515(7) Uani d . 1
H H3A 0.4195 0.4283 0.9025 0.062 Uiso calc R 1
C C4 0.1436(6) 0.5310(2) 0.8601(3) 0.0528(7) Uani d . 1
H H4A 0.1821 0.5727 0.9309 0.063 Uiso calc R 1
C C5 -0.0580(6) 0.5572(2) 0.7735(3) 0.0463(7) Uani d . 1
C C6 -0.2140(6) 0.6529(2) 0.7913(3) 0.0523(7) Uani d . 1
H H6A -0.2666 0.6554 0.8784 0.063 Uiso calc R 1
H H6B -0.3688 0.6506 0.7346 0.063 Uiso calc R 1
C C7 -0.0613(8) 0.7500 0.7639(4) 0.0476(9) Uani d S 1
H H7A -0.0195 0.7500 0.6750 0.057 Uiso calc SR 1
H H7B 0.0993 0.7500 0.8163 0.057 Uiso calc SR 1

loop_
_atom_site_aniso_label
_atom_site_aniso_U_11
_atom_site_aniso_U_22
_atom_site_aniso_U_33
_atom_site_aniso_U_12
_atom_site_aniso_U_13
_atom_site_aniso_U_23
Co1 0.0569(4) 0.0384(3) 0.0452(3) 0.000 0.0009(3) 0.000
Cl1 0.0673(7) 0.0813(8) 0.0442(6) 0.000 0.0004(5) 0.000
Cl2 0.0634(7) 0.0500(6) 0.0539(6) 0.000 -0.0076(5) 0.000
N1 0.0506(13) 0.0385(11) 0.0474(14) -0.0043(11) 0.0002(11) 0.0027(10)
C1 0.0570(17) 0.0463(16) 0.0573(19) -0.0023(15) -0.0108(15) 0.0018(13)
C2 0.0651(19) 0.0453(16) 0.0514(18) -0.0055(15) -0.0057(15) -0.0044(13)
C3 0.0586(18) 0.0419(15) 0.0528(18) 0.0007(14) -0.0070(14) -0.0038(12)
C4 0.0604(18) 0.0430(15) 0.0541(18) -0.0034(15) -0.0029(14) -0.0070(13)
C5 0.0475(15) 0.0373(14) 0.0545(17) -0.0088(12) 0.0053(13) 0.0040(12)
C6 0.0515(16) 0.0409(15) 0.065(2) -0.0007(14) 0.0092(15) 0.0043(13)
C7 0.050(2) 0.0363(19) 0.057(3) 0.000 0.0068(19) 0.000

loop_
_atom_type_symbol
_atom_type_description
_atom_type_scat_dispersion_real
_atom_type_scat_dispersion_imag
_atom_type_scat_source
C C 0.0033 0.0016 'International Tables Vol C Tables 4.2.6.8 and 6.1.1.4'
H H 0.0000 0.0000 'International Tables Vol C Tables 4.2.6.8 and 6.1.1.4'
N N 0.0061 0.0033 'International Tables Vol C Tables 4.2.6.8 and 6.1.1.4'
Cl Cl 0.1484 0.1585 'International Tables Vol C Tables 4.2.6.8 and 6.1.1.4'
Co Co 0.3494 0.9721 'International Tables Vol C Tables 4.2.6.8 and 6.1.1.4'

loop_
_geom_angle_atom_site_label_1
_geom_angle_atom_site_label_2
_geom_angle_atom_site_label_3
_geom_angle_site_symmetry_1
_geom_angle_site_symmetry_3
_geom_angle
N1 Co1 N1 4_565 . 113.61(13)
N1 Co1 Cl1 4_565 . 104.19(7)
N1 Co1 Cl1 . . 104.19(7)
N1 Co1 Cl2 4_565 . 104.73(7)
N1 Co1 Cl2 . . 104.73(7)
Cl1 Co1 Cl2 . . 125.73(5)
C2 N1 C3 . . 116.5(3)
C2 N1 Co1 . . 121.5(2)
C3 N1 Co1 . . 121.9(2)
C2 C1 C5 . . 120.0(3)
C2 C1 H1A . . 120.0
C5 C1 H1A . . 120.0
N1 C2 C1 . . 123.4(3)
N1 C2 H2A . . 118.3
C1 C2 H2A . . 118.3
N1 C3 C4 . . 123.2(3)
N1 C3 H3A . . 118.4
C4 C3 H3A . . 118.4
C3 C4 C5 . . 120.4(3)
C3 C4 H4A . . 119.8
C5 C4 H4A . . 119.8
C1 C5 C4 . . 116.5(3)
C1 C5 C6 . . 122.6(3)
C4 C5 C6 . . 120.9(3)
C5 C6 C7 . . 111.7(3)
C5 C6 H6A . . 109.3
C7 C6 H6A . . 109.3
C5 C6 H6B . . 109.3
C7 C6 H6B . . 109.3
H6A C6 H6B . . 107.9
C6 C7 C6 . 4_575 111.4(3)
C6 C7 H7A . . 109.3
C6 C7 H7A 4_575 . 109.3
C6 C7 H7B . . 109.3
C6 C7 H7B 4_575 . 109.3
H7A C7 H7B . . 108.0

loop_
_geom_bond_atom_site_label_1
_geom_bond_atom_site_label_2
_geom_bond_site_symmetry_2
_geom_bond_distance
_geom_bond_publ_flag
Co1 N1 4_565 2.034(2) ?
Co1 N1 . 2.034(2) y
Co1 Cl1 . 2.2400(14) y
Co1 Cl2 . 2.2539(14) y
N1 C2 . 1.338(4) ?
N1 C3 . 1.343(4) ?
C1 C2 . 1.375(4) ?
C1 C5 . 1.383(4) ?
C1 H1A . 0.9300 ?
C2 H2A . 0.9300 ?
C3 C4 . 1.368(4) ?
C3 H3A . 0.9300 ?
C4 C5 . 1.385(4) ?
C4 H4A . 0.9300 ?
C5 C6 . 1.501(4) ?
C6 C7 . 1.526(4) ?
C6 H6A . 0.9700 ?
C6 H6B . 0.9700 ?
C7 C6 4_575 1.526(4) ?
C7 H7A . 0.9700 ?
C7 H7B . 0.9700 ?

loop_
_geom_torsion_atom_site_label_1
_geom_torsion_atom_site_label_2
_geom_torsion_atom_site_label_3
_geom_torsion_atom_site_label_4
_geom_torsion_site_symmetry_4
_geom_torsion
C5 C6 C7 C6 4_575 -176.0(2)
